data_4063051
_journal_name_full Organometallics
_journal_paper_doi 10.1021/om049857l
_journal_year 2004
_chemical_formula_sum 'C37 H61 Cl2 Li Mn N2 O2'
_chemical_formula_weight 698.66
_space_group_IT_number 14
_symmetry_cell_setting monoclinic
_symmetry_space_group_name_Hall '-P 2yn'
_symmetry_space_group_name_H-M 'P 1 21/n 1'
_cell_angle_alpha 90.00
_cell_angle_beta 100.11(3)
_cell_angle_gamma 90.00
_cell_formula_units_Z 4
_cell_length_a 12.053(2)
_cell_length_b 21.327(4)
_cell_length_c 15.706(3)
_cell_measurement_temperature 153(2)
_cell_volume 3974.3(14)
_diffrn_ambient_temperature 153(2)
_exptl_crystal_density_diffrn 1.168
_cod_original_sg_symbol_H-M 'P 21/n'
_cod_database_code 4063051

loop_
_symmetry_equiv_pos_as_xyz
'x, y, z'
'-x+1/2, y+1/2, -z+1/2'
'-x, -y, -z'
'x-1/2, -y-1/2, z-1/2'

loop_
_atom_site_label
_atom_site_type_symbol
_atom_site_fract_x
_atom_site_fract_y
_atom_site_fract_z
_atom_site_U_iso_or_equiv
_atom_site_adp_type
_atom_site_occupancy
_atom_site_symmetry_multiplicity
_atom_site_calc_flag
_atom_site_refinement_flags
_atom_site_disorder_assembly
_atom_site_disorder_group
Mn1 Mn 0.24342(3) 0.238731(18) 0.50533(3) 0.02456(13) Uani 1 1 d . . .
Cl1 Cl 0.36081(6) 0.24904(4) 0.64234(5) 0.0414(2) Uani 1 1 d . . .
Cl2 Cl 0.38817(6) 0.25647(3) 0.42191(5) 0.03328(18) Uani 1 1 d . . .
N1 N 0.10247(17) 0.29636(10) 0.47524(14) 0.0252(5) Uani 1 1 d . . .
N2 N 0.14638(17) 0.15812(10) 0.48470(14) 0.0239(5) Uani 1 1 d . . .
C1 C 0.0057(2) 0.27506(13) 0.43089(18) 0.0282(6) Uani 1 1 d . . .
C2 C -0.0177(2) 0.21220(13) 0.41058(18) 0.0284(6) Uani 1 1 d . . .
H2A H -0.0850 0.2051 0.3702 0.034 Uiso 1 1 calc R . .
C3 C 0.0421(2) 0.15795(12) 0.44020(17) 0.0263(6) Uani 1 1 d . . .
C4 C -0.0895(2) 0.32000(14) 0.3995(2) 0.0404(7) Uani 1 1 d . . .
H4A H -0.0838 0.3564 0.4382 0.061 Uiso 1 1 calc R . .
H4B H -0.1618 0.2989 0.3991 0.061 Uiso 1 1 calc R . .
H4C H -0.0847 0.3340 0.3408 0.061 Uiso 1 1 calc R . .
C5 C -0.0206(2) 0.09682(14) 0.4209(2) 0.0374(7) Uani 1 1 d . . .
H5A H 0.0332 0.0632 0.4155 0.056 Uiso 1 1 calc R . .
H5B H -0.0745 0.1007 0.3667 0.056 Uiso 1 1 calc R . .
H5C H -0.0611 0.0869 0.4681 0.056 Uiso 1 1 calc R . .
C11 C 0.1118(2) 0.36056(12) 0.50308(18) 0.0273(6) Uani 1 1 d . . .
C12 C 0.1047(2) 0.37330(13) 0.59018(19) 0.0326(6) Uani 1 1 d . . .
C13 C 0.1168(2) 0.43509(14) 0.6183(2) 0.0396(7) Uani 1 1 d . . .
H13A H 0.1108 0.4447 0.6764 0.048 Uiso 1 1 calc R . .
C14 C 0.1373(3) 0.48261(14) 0.5639(2) 0.0413(7) Uani 1 1 d . . .
H14A H 0.1453 0.5245 0.5844 0.050 Uiso 1 1 calc R . .
C15 C 0.1461(2) 0.46933(14) 0.4797(2) 0.0387(7) Uani 1 1 d . . .
H15A H 0.1601 0.5025 0.4426 0.046 Uiso 1 1 calc R . .
C16 C 0.1349(2) 0.40843(13) 0.4477(2) 0.0317(6) Uani 1 1 d . . .
C121 C 0.0796(3) 0.32224(15) 0.6509(2) 0.0411(7) Uani 1 1 d . . .
H12A H 0.1065 0.2818 0.6295 0.049 Uiso 1 1 calc R . .
C122 C -0.0468(3) 0.3159(2) 0.6486(3) 0.0723(12) Uani 1 1 d . . .
H12B H -0.0841 0.3055 0.5897 0.108 Uiso 1 1 calc R . .
H12C H -0.0767 0.3557 0.6663 0.108 Uiso 1 1 calc R . .
H12D H -0.0609 0.2826 0.6882 0.108 Uiso 1 1 calc R . .
C123 C 0.1395(4) 0.33064(18) 0.7438(2) 0.0563(9) Uani 1 1 d . . .
H12E H 0.2208 0.3348 0.7450 0.084 Uiso 1 1 calc R . .
H12F H 0.1252 0.2941 0.7781 0.084 Uiso 1 1 calc R . .
H12G H 0.1112 0.3685 0.7682 0.084 Uiso 1 1 calc R . .
C161 C 0.1477(3) 0.39611(14) 0.3545(2) 0.0369(7) Uani 1 1 d . . .
H16A H 0.1325 0.3506 0.3419 0.044 Uiso 1 1 calc R . .
C162 C 0.2682(3) 0.41025(15) 0.3418(2) 0.0463(8) Uani 1 1 d . . .
H16B H 0.3213 0.3851 0.3823 0.069 Uiso 1 1 calc R . .
H16C H 0.2844 0.4549 0.3525 0.069 Uiso 1 1 calc R . .
H16D H 0.2762 0.3999 0.2823 0.069 Uiso 1 1 calc R . .
C163 C 0.0639(3) 0.43449(17) 0.2902(2) 0.0499(8) Uani 1 1 d . . .
H16E H -0.0129 0.4265 0.3001 0.075 Uiso 1 1 calc R . .
H16F H 0.0699 0.4223 0.2310 0.075 Uiso 1 1 calc R . .
H16G H 0.0812 0.4792 0.2984 0.075 Uiso 1 1 calc R . .
C21 C 0.1933(2) 0.10161(12) 0.52482(18) 0.0273(6) Uani 1 1 d . . .
C22 C 0.2675(2) 0.06597(13) 0.48485(19) 0.0325(6) Uani 1 1 d . . .
C23 C 0.3164(3) 0.01285(15) 0.5275(2) 0.0457(8) Uani 1 1 d . . .
H23A H 0.3661 -0.0121 0.5011 0.055 Uiso 1 1 calc R . .
C24 C 0.2936(3) -0.00400(16) 0.6074(2) 0.0528(9) Uani 1 1 d . . .
H24A H 0.3275 -0.0404 0.6356 0.063 Uiso 1 1 calc R . .
C25 C 0.2221(3) 0.03171(16) 0.6463(2) 0.0474(8) Uani 1 1 d . . .
H25A H 0.2078 0.0199 0.7017 0.057 Uiso 1 1 calc R . .
C26 C 0.1700(2) 0.08486(13) 0.60648(19) 0.0343(6) Uani 1 1 d . . .
C221 C 0.2938(2) 0.08311(14) 0.3969(2) 0.0374(7) Uani 1 1 d . . .
H22A H 0.2662 0.1269 0.3837 0.045 Uiso 1 1 calc R . .
C222 C 0.2328(3) 0.0410(2) 0.3266(3) 0.0662(11) Uani 1 1 d . . .
H22B H 0.1513 0.0457 0.3233 0.099 Uiso 1 1 calc R . .
H22C H 0.2543 -0.0027 0.3399 0.099 Uiso 1 1 calc R . .
H22D H 0.2533 0.0527 0.2711 0.099 Uiso 1 1 calc R . .
C223 C 0.4185(3) 0.0823(2) 0.3939(3) 0.0584(10) Uani 1 1 d . . .
H22E H 0.4591 0.1070 0.4421 0.088 Uiso 1 1 calc R . .
H22F H 0.4313 0.1003 0.3391 0.088 Uiso 1 1 calc R . .
H22G H 0.4459 0.0389 0.3986 0.088 Uiso 1 1 calc R . .
C261 C 0.0914(3) 0.12293(15) 0.6518(2) 0.0418(7) Uani 1 1 d . . .
H26A H 0.0644 0.1595 0.6139 0.050 Uiso 1 1 calc R . .
C262 C -0.0120(3) 0.0848(2) 0.6642(3) 0.0598(10) Uani 1 1 d . . .
H26B H -0.0517 0.0702 0.6079 0.090 Uiso 1 1 calc R . .
H26C H -0.0625 0.1111 0.6914 0.090 Uiso 1 1 calc R . .
H26D H 0.0120 0.0486 0.7013 0.090 Uiso 1 1 calc R . .
C263 C 0.1507(4) 0.1485(2) 0.7377(2) 0.0627(10) Uani 1 1 d . . .
H26E H 0.2144 0.1747 0.7285 0.094 Uiso 1 1 calc R . .
H26F H 0.1784 0.1136 0.7762 0.094 Uiso 1 1 calc R . .
H26G H 0.0978 0.1737 0.7640 0.094 Uiso 1 1 calc R . .
Li1 Li 0.4966(4) 0.2822(2) 0.5594(3) 0.0371(11) Uani 1 1 d . . .
O1 O 0.50852(17) 0.37322(9) 0.56314(14) 0.0405(5) Uani 1 1 d . . .
O2 O 0.63900(18) 0.23724(10) 0.60124(15) 0.0426(5) Uani 1 1 d . . .
C31 C 0.5909(5) 0.4087(2) 0.5316(4) 0.098(2) Uani 1 1 d . . .
H31A H 0.5530 0.4444 0.4981 0.118 Uiso 1 1 calc R . .
H31B H 0.6429 0.4264 0.5817 0.118 Uiso 1 1 calc R . .
C32 C 0.6524(6) 0.3784(3) 0.4816(5) 0.130(3) Uani 1 1 d . . .
H32A H 0.7056 0.4076 0.4624 0.195 Uiso 1 1 calc R . .
H32B H 0.6025 0.3610 0.4312 0.195 Uiso 1 1 calc R . .
H32C H 0.6941 0.3443 0.5148 0.195 Uiso 1 1 calc R . .
C33 C 0.4175(3) 0.41028(16) 0.5821(2) 0.0487(8) Uani 1 1 d . . .
H33A H 0.3512 0.3829 0.5823 0.058 Uiso 1 1 calc R . .
H33B H 0.3969 0.4418 0.5357 0.058 Uiso 1 1 calc R . .
C34 C 0.4440(4) 0.4427(3) 0.6655(3) 0.0867(16) Uani 1 1 d . . .
H34A H 0.3800 0.4690 0.6737 0.130 Uiso 1 1 calc R . .
H34B H 0.5108 0.4691 0.6663 0.130 Uiso 1 1 calc R . .
H34C H 0.4591 0.4117 0.7122 0.130 Uiso 1 1 calc R . .
C35 C 0.6585(5) 0.1791(2) 0.5604(3) 0.0879(15) Uani 1 1 d . . .
H35A H 0.7164 0.1549 0.5995 0.105 Uiso 1 1 calc R . .
H35B H 0.5881 0.1542 0.5511 0.105 Uiso 1 1 calc R . .
C36 C 0.6924(6) 0.1867(3) 0.4849(5) 0.132(3) Uani 1 1 d . . .
H36A H 0.7049 0.1456 0.4603 0.198 Uiso 1 1 calc R . .
H36B H 0.7628 0.2107 0.4936 0.198 Uiso 1 1 calc R . .
H36C H 0.6344 0.2095 0.4451 0.198 Uiso 1 1 calc R . .
C37 C 0.6684(4) 0.23162(19) 0.6932(3) 0.0648(11) Uani 1 1 d . . .
H37A H 0.7466 0.2159 0.7087 0.078 Uiso 1 1 calc R . .
H37B H 0.6178 0.2008 0.7141 0.078 Uiso 1 1 calc R . .
C38 C 0.6590(3) 0.2921(2) 0.7358(2) 0.0572(10) Uani 1 1 d . . .
H38A H 0.6802 0.2870 0.7986 0.086 Uiso 1 1 calc R . .
H38B H 0.5811 0.3072 0.7218 0.086 Uiso 1 1 calc R . .
H38C H 0.7094 0.3226 0.7156 0.086 Uiso 1 1 calc R . .

loop_
_atom_site_aniso_label
_atom_site_aniso_U_11
_atom_site_aniso_U_22
_atom_site_aniso_U_33
_atom_site_aniso_U_23
_atom_site_aniso_U_13
_atom_site_aniso_U_12
Mn1 0.0185(2) 0.0251(2) 0.0289(2) -0.00134(16) 0.00091(16) -0.00139(15)
Cl1 0.0311(4) 0.0638(5) 0.0274(4) 0.0023(3) 0.0000(3) -0.0126(3)
Cl2 0.0273(3) 0.0426(4) 0.0300(4) -0.0019(3) 0.0052(3) -0.0038(3)
N1 0.0216(11) 0.0262(11) 0.0277(12) -0.0022(9) 0.0041(9) 0.0014(9)
N2 0.0207(10) 0.0240(11) 0.0266(12) -0.0005(9) 0.0031(9) -0.0012(8)
C1 0.0199(13) 0.0349(15) 0.0303(15) 0.0028(11) 0.0053(11) 0.0022(11)
C2 0.0194(12) 0.0359(15) 0.0274(14) -0.0025(11) -0.0025(11) -0.0007(11)
C3 0.0243(13) 0.0305(14) 0.0242(13) -0.0055(11) 0.0050(11) -0.0031(10)
C4 0.0254(14) 0.0375(17) 0.055(2) 0.0023(14) -0.0014(13) 0.0035(12)
C5 0.0315(15) 0.0336(16) 0.0445(18) -0.0068(13) -0.0006(13) -0.0069(12)
C11 0.0188(12) 0.0273(13) 0.0361(15) -0.0051(11) 0.0054(11) 0.0026(10)
C12 0.0250(14) 0.0325(15) 0.0411(17) -0.0070(12) 0.0083(12) 0.0019(11)
C13 0.0339(16) 0.0421(17) 0.0444(18) -0.0142(14) 0.0108(14) 0.0049(13)
C14 0.0365(16) 0.0276(15) 0.060(2) -0.0138(14) 0.0080(15) 0.0031(12)
C15 0.0321(15) 0.0267(15) 0.057(2) 0.0016(13) 0.0083(14) 0.0049(12)
C16 0.0243(13) 0.0271(14) 0.0438(17) -0.0008(12) 0.0061(12) 0.0046(11)
C121 0.0454(18) 0.0442(18) 0.0368(17) -0.0087(14) 0.0156(14) -0.0027(14)
C122 0.057(2) 0.096(3) 0.071(3) 0.003(2) 0.029(2) -0.023(2)
C123 0.076(3) 0.056(2) 0.0381(19) -0.0060(16) 0.0145(18) -0.0007(19)
C161 0.0417(17) 0.0286(15) 0.0420(18) 0.0020(12) 0.0120(14) 0.0008(12)
C162 0.0472(19) 0.0421(18) 0.054(2) 0.0059(15) 0.0202(16) 0.0046(14)
C163 0.053(2) 0.052(2) 0.044(2) 0.0089(16) 0.0067(16) 0.0059(16)
C21 0.0242(13) 0.0225(13) 0.0330(15) 0.0002(11) -0.0010(11) -0.0048(10)
C22 0.0303(14) 0.0276(14) 0.0378(16) 0.0011(12) 0.0008(12) -0.0007(11)
C23 0.0423(18) 0.0362(17) 0.058(2) 0.0075(15) 0.0080(15) 0.0123(14)
C24 0.055(2) 0.0401(19) 0.061(2) 0.0190(16) 0.0031(18) 0.0099(16)
C25 0.056(2) 0.0437(18) 0.0424(19) 0.0164(15) 0.0079(16) -0.0041(15)
C26 0.0351(15) 0.0303(15) 0.0374(16) 0.0057(12) 0.0058(12) -0.0069(12)
C221 0.0359(16) 0.0342(16) 0.0431(18) -0.0021(13) 0.0101(13) 0.0089(12)
C222 0.057(2) 0.097(3) 0.044(2) -0.018(2) 0.0081(18) -0.017(2)
C223 0.0392(19) 0.074(3) 0.064(2) 0.005(2) 0.0136(17) -0.0034(17)
C261 0.0506(19) 0.0432(17) 0.0347(17) 0.0060(14) 0.0155(14) -0.0039(14)
C262 0.049(2) 0.075(3) 0.059(2) 0.001(2) 0.0212(18) -0.0064(19)
C263 0.075(3) 0.073(3) 0.045(2) -0.0102(19) 0.0227(19) -0.018(2)
Li1 0.028(2) 0.044(3) 0.038(3) -0.003(2) 0.004(2) -0.004(2)
O1 0.0417(12) 0.0358(11) 0.0475(13) -0.0081(9) 0.0172(10) -0.0082(9)
O2 0.0431(12) 0.0416(12) 0.0438(13) -0.0048(10) 0.0095(10) 0.0078(10)
C31 0.119(4) 0.061(3) 0.138(5) -0.028(3) 0.086(4) -0.044(3)
C32 0.145(5) 0.120(5) 0.159(6) -0.068(4) 0.121(5) -0.077(4)
C33 0.0405(18) 0.0399(18) 0.061(2) -0.0067(16) -0.0039(16) 0.0051(14)
C34 0.059(3) 0.123(4) 0.077(3) -0.048(3) 0.008(2) 0.026(3)
C35 0.109(4) 0.069(3) 0.088(4) -0.016(3) 0.025(3) 0.023(3)
C36 0.161(6) 0.121(5) 0.140(6) -0.058(5) 0.097(5) -0.037(5)
C37 0.063(2) 0.064(2) 0.056(2) 0.0114(19) -0.0217(19) 0.0057(19)
C38 0.047(2) 0.085(3) 0.0338(19) -0.0073(18) -0.0075(15) -0.0022(19)

loop_
_geom_bond_atom_site_label_1
_geom_bond_atom_site_label_2
_geom_bond_distance
_geom_bond_site_symmetry_2
_geom_bond_publ_flag
Mn1 N2 2.072(2) . ?
Mn1 N1 2.083(2) . ?
Mn1 Cl1 2.3688(11) . ?
Mn1 Cl2 2.3887(10) . ?
Mn1 Li1 3.159(5) . ?
Cl1 Li1 2.371(5) . ?
Cl2 Li1 2.383(5) . ?
N1 C1 1.329(3) . ?
N1 C11 1.436(3) . ?
N2 C3 1.327(3) . ?
N2 C21 1.430(3) . ?
C1 C2 1.395(4) . ?
C1 C4 1.510(4) . ?
C2 C3 1.399(4) . ?
C3 C5 1.510(4) . ?
C11 C16 1.401(4) . ?
C11 C12 1.412(4) . ?
C12 C13 1.389(4) . ?
C12 C121 1.512(4) . ?
C13 C14 1.376(5) . ?
C14 C15 1.374(5) . ?
C15 C16 1.391(4) . ?
C16 C161 1.521(4) . ?
C121 C123 1.521(5) . ?
C121 C122 1.524(5) . ?
C161 C162 1.531(4) . ?
C161 C163 1.533(4) . ?
C21 C22 1.403(4) . ?
C21 C26 1.406(4) . ?
C22 C23 1.393(4) . ?
C22 C221 1.514(4) . ?
C23 C24 1.379(5) . ?
C24 C25 1.372(5) . ?
C25 C26 1.390(4) . ?
C26 C261 1.516(4) . ?
C221 C222 1.510(5) . ?
C221 C223 1.512(4) . ?
C261 C263 1.513(5) . ?
C261 C262 1.530(5) . ?
Li1 O1 1.948(6) . ?
Li1 O2 1.975(6) . ?
O1 C31 1.406(4) . ?
O1 C33 1.425(4) . ?
O2 C37 1.431(4) . ?
O2 C35 1.435(5) . ?
C31 C32 1.337(6) . ?
C33 C34 1.466(5) . ?
C35 C36 1.330(7) . ?
C37 C38 1.467(6) . ?
